data_4100373
loop_
_publ_author_name
'Ren, Tong'

_journal_name_full 'Journal of the American Chemical Society'
_journal_year 2005
_chemical_formula_sum 'C71 H70 Fe2 N8 Ru2'
_chemical_formula_weight 1349.19
_space_group_IT_number 2
_symmetry_cell_setting triclinic
_symmetry_space_group_name_Hall '-P 1'
_symmetry_space_group_name_H-M 'P -1'
_cell_angle_alpha 83.3580(10)
_cell_angle_beta 74.3110(10)
_cell_angle_gamma 84.7880(10)
_cell_formula_units_Z 2
_cell_length_a 12.2003(6)
_cell_length_b 14.9675(7)
_cell_length_c 18.2981(9)
_cell_measurement_temperature 300(2)
_cell_volume 3189.1(3)
_diffrn_ambient_temperature 300(2)
_exptl_crystal_density_diffrn 1.405
_cod_database_code 4100373

loop_
_symmetry_equiv_pos_as_xyz
'x, y, z'
'-x, -y, -z'

loop_
_atom_site_label
_atom_site_type_symbol
_atom_site_fract_x
_atom_site_fract_y
_atom_site_fract_z
_atom_site_U_iso_or_equiv
_atom_site_adp_type
_atom_site_occupancy
_atom_site_symmetry_multiplicity
_atom_site_calc_flag
_atom_site_refinement_flags
_atom_site_disorder_assembly
_atom_site_disorder_group
Ru1 Ru 0.81793(4) 0.09800(3) 0.18782(2) 0.05429(15) Uani 1 1 d D A .
Ru2 Ru 0.87663(4) 0.22846(3) 0.23370(3) 0.05794(16) Uani 1 1 d D . .
Fe1 Fe 0.52492(8) -0.36384(6) 0.09885(5) 0.0737(3) Uani 1 1 d . A .
C1 C 0.7735(4) -0.0062(3) 0.1473(3) 0.0583(13) Uani 1 1 d D . .
C2 C 0.7441(5) -0.0689(3) 0.1234(3) 0.0629(14) Uani 1 1 d D A .
C3 C 0.7134(5) -0.1446(3) 0.0981(3) 0.0670(16) Uani 1 1 d D . .
C4 C 0.6876(6) -0.2053(3) 0.0788(4) 0.0773(18) Uani 1 1 d D A .
C5 C 0.6616(6) -0.2883(4) 0.0505(4) 0.085(2) Uani 1 1 d D . .
C6 C 0.5939(8) -0.2957(6) -0.0014(4) 0.112(3) Uani 1 1 d D A .
H6A H 0.5598 -0.2472 -0.0255 0.134 Uiso 1 1 calc R . .
C7 C 0.5868(10) -0.3868(6) -0.0104(5) 0.130(4) Uani 1 1 d D . .
H7A H 0.5472 -0.4085 -0.0408 0.156 Uiso 1 1 calc R A .
C8 C 0.6526(9) -0.4410(6) 0.0362(6) 0.128(4) Uani 1 1 d D A .
H8A H 0.6624 -0.5036 0.0411 0.153 Uiso 1 1 calc R . .
C9 C 0.6986(6) -0.3814(5) 0.0727(5) 0.103(3) Uani 1 1 d D A .
H9A H 0.7449 -0.3983 0.1054 0.123 Uiso 1 1 calc R . .
C10 C 0.4691(9) -0.3953(7) 0.2138(5) 0.123(3) Uani 1 1 d . . .
H10A H 0.5145 -0.4155 0.2466 0.147 Uiso 1 1 calc R A .
C11 C 0.4368(7) -0.3062(6) 0.1951(5) 0.101(2) Uani 1 1 d . A .
H11A H 0.4558 -0.2566 0.2143 0.121 Uiso 1 1 calc R . .
C12 C 0.3709(8) -0.3025(7) 0.1427(6) 0.129(3) Uani 1 1 d . . .
H12A H 0.3404 -0.2504 0.1206 0.155 Uiso 1 1 calc R A .
C13 C 0.3588(9) -0.3924(11) 0.1295(8) 0.168(6) Uani 1 1 d . A .
H13A H 0.3185 -0.4109 0.0980 0.202 Uiso 1 1 calc R . .
C14 C 0.4217(11) -0.4487(8) 0.1750(7) 0.155(5) Uani 1 1 d . A .
H14A H 0.4295 -0.5113 0.1779 0.186 Uiso 1 1 calc R . .
N1 N 0.6544(4) 0.1476(3) 0.2282(2) 0.0538(10) Uani 1 1 d . . .
N2 N 0.7195(4) 0.2864(3) 0.2319(3) 0.0584(11) Uani 1 1 d . A .
N3 N 0.8131(4) 0.0310(3) 0.2932(3) 0.0610(11) Uani 1 1 d . . .
N4 N 0.8052(4) 0.1674(3) 0.3413(3) 0.0622(12) Uani 1 1 d . A .
N5 N 0.9888(4) 0.0603(3) 0.1542(2) 0.0548(10) Uani 1 1 d . . .
N6 N 1.0274(4) 0.1571(3) 0.2317(2) 0.0553(11) Uani 1 1 d . A .
N7 N 0.8302(4) 0.1789(3) 0.0873(2) 0.0529(10) Uani 1 1 d . . .
N8 N 0.9410(4) 0.2746(3) 0.1224(3) 0.0603(11) Uani 1 1 d . A .
C29 C 0.6330(4) 0.2349(3) 0.2375(3) 0.0521(12) Uani 1 1 d . A .
C30 C 0.5130(5) 0.2743(4) 0.2552(3) 0.0601(14) Uani 1 1 d . . .
C31 C 0.4514(5) 0.2825(4) 0.2023(4) 0.0781(17) Uani 1 1 d . A .
H31A H 0.4844 0.2633 0.1543 0.094 Uiso 1 1 calc R . .
C32 C 0.3392(6) 0.3195(6) 0.2199(6) 0.103(3) Uani 1 1 d . . .
H32A H 0.2983 0.3266 0.1833 0.123 Uiso 1 1 calc R A .
C33 C 0.2907(6) 0.3447(5) 0.2902(7) 0.111(3) Uani 1 1 d . A .
H33A H 0.2152 0.3677 0.3022 0.133 Uiso 1 1 calc R . .
C34 C 0.3492(8) 0.3375(7) 0.3440(6) 0.130(4) Uani 1 1 d . . .
H34A H 0.3147 0.3563 0.3920 0.156 Uiso 1 1 calc R A .
C35 C 0.4612(6) 0.3018(5) 0.3269(5) 0.099(2) Uani 1 1 d . A .
H35A H 0.5016 0.2963 0.3638 0.119 Uiso 1 1 calc R . .
C36 C 0.5599(5) 0.0863(4) 0.2514(4) 0.0752(17) Uani 1 1 d . A .
H36A H 0.4890 0.1205 0.2692 0.113 Uiso 1 1 calc R . .
H36B H 0.5721 0.0426 0.2916 0.113 Uiso 1 1 calc R . .
H36C H 0.5571 0.0560 0.2086 0.113 Uiso 1 1 calc R . .
C37 C 0.6985(6) 0.3850(4) 0.2243(5) 0.087(2) Uani 1 1 d . . .
H37A H 0.6204 0.3998 0.2240 0.130 Uiso 1 1 calc R A .
H37B H 0.7477 0.4099 0.1775 0.130 Uiso 1 1 calc R . .
H37C H 0.7136 0.4097 0.2665 0.130 Uiso 1 1 calc R . .
C38 C 0.7971(4) 0.0787(4) 0.3521(3) 0.0560(13) Uani 1 1 d . A .
C39 C 0.7709(5) 0.0319(4) 0.4314(3) 0.0636(14) Uani 1 1 d . . .
C40 C 0.6728(6) -0.0154(5) 0.4605(4) 0.095(2) Uani 1 1 d . A .
H40A H 0.6227 -0.0180 0.4305 0.113 Uiso 1 1 calc R . .
C41 C 0.6490(8) -0.0590(6) 0.5341(5) 0.115(3) Uani 1 1 d . . .
H41A H 0.5826 -0.0896 0.5530 0.138 Uiso 1 1 calc R A .
C42 C 0.7204(8) -0.0574(7) 0.5782(5) 0.120(3) Uani 1 1 d . A .
H42A H 0.7049 -0.0879 0.6267 0.144 Uiso 1 1 calc R . .
C43 C 0.8173(8) -0.0096(7) 0.5505(5) 0.114(3) Uani 1 1 d . . .
H43A H 0.8660 -0.0067 0.5813 0.137 Uiso 1 1 calc R A .
C44 C 0.8425(6) 0.0338(5) 0.4775(4) 0.087(2) Uani 1 1 d . A .
H44A H 0.9089 0.0646 0.4595 0.104 Uiso 1 1 calc R . .
C45 C 0.8364(7) -0.0677(4) 0.3009(4) 0.085(2) Uani 1 1 d . A .
H45A H 0.8310 -0.0882 0.3534 0.127 Uiso 1 1 calc R . .
H45B H 0.9117 -0.0828 0.2704 0.127 Uiso 1 1 calc R . .
H45C H 0.7816 -0.0962 0.2839 0.127 Uiso 1 1 calc R . .
C46 C 0.7550(6) 0.2219(4) 0.4055(4) 0.0839(19) Uani 1 1 d . . .
H46A H 0.7265 0.1828 0.4509 0.126 Uiso 1 1 calc R A .
H46B H 0.6935 0.2611 0.3945 0.126 Uiso 1 1 calc R . .
H46C H 0.8122 0.2573 0.4129 0.126 Uiso 1 1 calc R . .
C47 C 1.0613(4) 0.0904(3) 0.1868(3) 0.0490(11) Uani 1 1 d . A .
C48 C 1.1808(4) 0.0484(4) 0.1730(3) 0.0580(13) Uani 1 1 d . . .
C49 C 1.2046(7) -0.0253(5) 0.2195(5) 0.093(2) Uani 1 1 d . A .
H49A H 1.1473 -0.0490 0.2599 0.112 Uiso 1 1 calc R . .
C50 C 1.3167(8) -0.0647(6) 0.2055(7) 0.125(3) Uani 1 1 d . . .
H50A H 1.3342 -0.1137 0.2374 0.150 Uiso 1 1 calc R A .
C51 C 1.3980(7) -0.0316(7) 0.1460(7) 0.114(3) Uani 1 1 d . A .
H51A H 1.4708 -0.0601 0.1351 0.137 Uiso 1 1 calc R . .
C52 C 1.3756(7) 0.0421(7) 0.1021(6) 0.114(3) Uani 1 1 d . . .
H52A H 1.4337 0.0660 0.0625 0.137 Uiso 1 1 calc R A .
C53 C 1.2667(6) 0.0827(5) 0.1154(4) 0.086(2) Uani 1 1 d . A .
H53A H 1.2521 0.1339 0.0847 0.103 Uiso 1 1 calc R . .
C54 C 1.0345(6) -0.0014(5) 0.0953(4) 0.089(2) Uani 1 1 d . A .
H54A H 1.1155 -0.0114 0.0880 0.134 Uiso 1 1 calc R . .
H54B H 1.0189 0.0243 0.0484 0.134 Uiso 1 1 calc R . .
H54C H 0.9993 -0.0578 0.1110 0.134 Uiso 1 1 calc R . .
C55 C 1.0994(6) 0.1751(5) 0.2806(4) 0.0825(19) Uani 1 1 d . . .
H55A H 1.1662 0.1344 0.2718 0.124 Uiso 1 1 calc R A .
H55B H 1.0572 0.1665 0.3331 0.124 Uiso 1 1 calc R . .
H55C H 1.1217 0.2360 0.2686 0.124 Uiso 1 1 calc R . .
C56 C 0.9003(4) 0.2469(3) 0.0693(3) 0.0497(12) Uani 1 1 d . A .
C57 C 0.9334(5) 0.2907(4) -0.0112(3) 0.0588(13) Uani 1 1 d . . .
C58 C 1.0061(6) 0.2432(5) -0.0676(4) 0.0836(19) Uani 1 1 d . A .
H58A H 1.0328 0.1849 -0.0547 0.100 Uiso 1 1 calc R . .
C59 C 1.0401(9) 0.2797(7) -0.1425(5) 0.121(3) Uani 1 1 d . . .
H59A H 1.0891 0.2471 -0.1798 0.145 Uiso 1 1 calc R A .
C60 C 0.9996(11) 0.3646(9) -0.1598(6) 0.141(4) Uani 1 1 d . A .
H60A H 1.0210 0.3901 -0.2100 0.170 Uiso 1 1 calc R . .
C61 C 0.9294(9) 0.4132(6) -0.1065(7) 0.119(3) Uani 1 1 d . . .
H61A H 0.9036 0.4714 -0.1203 0.143 Uiso 1 1 calc R A .
C62 C 0.8944(7) 0.3762(4) -0.0294(5) 0.090(2) Uani 1 1 d . A .
H62A H 0.8462 0.4096 0.0077 0.109 Uiso 1 1 calc R . .
C63 C 0.7617(5) 0.1651(4) 0.0349(3) 0.0655(15) Uani 1 1 d . A .
H63A H 0.7789 0.2090 -0.0086 0.098 Uiso 1 1 calc R . .
H63B H 0.6821 0.1718 0.0607 0.098 Uiso 1 1 calc R . .
H63C H 0.7796 0.1057 0.0184 0.098 Uiso 1 1 calc R . .
C64 C 1.0376(6) 0.3330(5) 0.0988(4) 0.086(2) Uani 1 1 d . . .
H64A H 1.0559 0.3477 0.0446 0.129 Uiso 1 1 calc R A .
H64B H 1.1026 0.3021 0.1126 0.129 Uiso 1 1 calc R . .
H64C H 1.0174 0.3874 0.1239 0.129 Uiso 1 1 calc R . .
C15A C 0.9055(15) 0.3322(10) 0.2837(11) 0.059(3) Uani 0.460(3) 1 d PD A 1
C16A C 0.9205(11) 0.3956(8) 0.3138(9) 0.073(3) Uani 0.460(3) 1 d PD A 1
C17A C 0.9205(13) 0.4738(6) 0.3482(7) 0.091(3) Uani 0.460(3) 1 d PD A 1
C18A C 0.9206(15) 0.5295(9) 0.3836(10) 0.121(5) Uani 0.460(3) 1 d PD A 1
Fe2A Fe 1.0391(3) 0.6843(3) 0.4167(2) 0.0797(9) Uani 0.460(3) 1 d PD A 1
C19A C 0.9094(12) 0.6076(8) 0.4313(9) 0.181(7) Uani 0.460(3) 1 d PDU A 1
C20A C 0.9448(14) 0.6040(11) 0.5006(8) 0.173(5) Uani 0.460(3) 1 d PDU A 1
H20A H 0.9665 0.5514 0.5269 0.208 Uiso 0.460(3) 1 calc PR A 1
C21A C 0.9420(14) 0.6909(15) 0.5231(7) 0.175(7) Uani 0.460(3) 1 d PDU A 1
H21A H 0.9637 0.7055 0.5651 0.210 Uiso 0.460(3) 1 calc PR A 1
C22A C 0.8989(13) 0.7543(9) 0.4690(13) 0.181(6) Uani 0.460(3) 1 d PDU A 1
H22A H 0.8885 0.8165 0.4699 0.217 Uiso 0.460(3) 1 calc PR A 1
C23A C 0.8760(11) 0.7035(11) 0.4152(11) 0.196(8) Uani 0.460(3) 1 d PDU A 1
H23A H 0.8445 0.7269 0.3756 0.235 Uiso 0.460(3) 1 calc PR A 1
C24A C 1.1307(4) 0.6149(4) 0.3357(3) 0.142(5) Uani 0.460(3) 1 d PGDU A 1
H24A H 1.1075 0.5668 0.3168 0.170 Uiso 0.460(3) 1 calc PR A 1
C25A C 1.1801(4) 0.6091(4) 0.3984(6) 0.125(4) Uani 0.460(3) 1 d PGDU A 1
H25A H 1.1948 0.5566 0.4276 0.150 Uiso 0.460(3) 1 calc PR A 1
C26A C 1.2031(3) 0.6978(5) 0.4085(5) 0.134(5) Uani 0.460(3) 1 d PGU A 1
H26A H 1.2354 0.7134 0.4454 0.161 Uiso 0.460(3) 1 calc PR A 1
C27A C 1.1679(8) 0.7585(5) 0.3520(3) 0.130(4) Uani 0.460(3) 1 d PGDU A 1
H27A H 1.1732 0.8206 0.3456 0.156 Uiso 0.460(3) 1 calc PR A 1
C28A C 1.1232(10) 0.7072(5) 0.30698(18) 0.128(4) Uani 0.460(3) 1 d PGDU A 1
H28A H 1.0941 0.7300 0.2661 0.154 Uiso 0.460(3) 1 calc PR A 1
C15B C 0.9312(9) 0.3315(7) 0.2659(7) 0.059(3) Uani 0.54 1 d PGD A 2
C16B C 0.9648(7) 0.3939(6) 0.2876(6) 0.073(3) Uani 0.54 1 d PGD A 2
C17B C 1.0102(6) 0.4584(4) 0.3180(4) 0.091(3) Uani 0.54 1 d PGD A 2
C18B C 1.0546(5) 0.4954(3) 0.3498(4) 0.121(5) Uani 0.54 1 d PGD A 2
Fe2B Fe 1.0859(2) 0.6747(2) 0.41818(17) 0.0797(9) Uani 0.54 1 d PGD A 2
C19B C 0.9542(13) 0.7338(11) 0.3762(10) 0.181(7) Uani 0.54 1 d PGDU A 2
H19B H 0.9226 0.7137 0.3405 0.218 Uiso 0.540(3) 1 calc PR A 2
C20B C 0.9199(8) 0.7097(12) 0.4588(10) 0.173(5) Uani 0.54 1 d PGDU A 2
H20B H 0.8627 0.6717 0.4847 0.208 Uiso 0.540(3) 1 calc PR A 2
C21B C 0.9914(14) 0.7560(11) 0.4932(8) 0.175(7) Uani 0.54 1 d PGDU A 2
H21B H 0.9876 0.7525 0.5449 0.210 Uiso 0.540(3) 1 calc PR A 2
C22B C 1.0699(15) 0.8086(6) 0.4320(12) 0.181(6) Uani 0.54 1 d PGDU A 2
H22B H 1.1247 0.8445 0.4379 0.217 Uiso 0.540(3) 1 calc PR A 2
C23B C 1.0469(17) 0.7949(8) 0.3596(10) 0.196(8) Uani 0.54 1 d PGDU A 2
H23B H 1.0845 0.8205 0.3116 0.235 Uiso 0.540(3) 1 calc PR A 2
C24B C 1.1190(5) 0.5497(5) 0.3850(4) 0.142(5) Uani 0.54 1 d PGDU A 2
C25B C 1.1347(6) 0.5503(4) 0.4621(5) 0.125(4) Uani 0.54 1 d PGDU A 2
H25B H 1.0976 0.5153 0.5057 0.150 Uiso 0.540(3) 1 calc PR A 2
C26B C 1.2564(5) 0.6562(6) 0.3784(5) 0.134(5) Uani 0.54 1 d PGU A 2
H26B H 1.3095 0.6997 0.3599 0.161 Uiso 0.540(3) 1 calc PR A 2
C27B C 1.2196(7) 0.6161(6) 0.4581(6) 0.130(4) Uani 0.54 1 d PGDU A 2
H27B H 1.2455 0.6299 0.4986 0.156 Uiso 0.540(3) 1 calc PR A 2
C28B C 1.1942(5) 0.6151(6) 0.3333(4) 0.128(4) Uani 0.54 1 d PGDU A 2
H28B H 1.2012 0.6282 0.2813 0.154 Uiso 0.540(3) 1 calc PR A 2
C7S C 0.503(2) 0.1829(15) 0.6319(15) 0.282(15) Uiso 0.509(10) 1 d PGD B 1
H7S1 H 0.4785 0.1356 0.6098 0.422 Uiso 0.509(10) 1 calc PR B 1
H7S2 H 0.4980 0.1647 0.6847 0.422 Uiso 0.509(10) 1 calc PR B 1
H7S3 H 0.5799 0.1950 0.6053 0.422 Uiso 0.509(10) 1 calc PR B 1
C1S C 0.4274(15) 0.2657(10) 0.6257(9) 0.163(7) Uiso 0.509(10) 1 d PGD B 1
C2S C 0.4512(18) 0.3232(13) 0.5589(8) 0.192(7) Uiso 0.509(10) 1 d PGD B 1
H2S H 0.5036 0.3045 0.5154 0.231 Uiso 0.509(10) 1 calc PR B 1
C3S C 0.3967(18) 0.4088(12) 0.5570(10) 0.223(10) Uiso 0.509(10) 1 d PGD B 1
H3S H 0.4126 0.4473 0.5123 0.268 Uiso 0.509(10) 1 calc PR B 1
C4S C 0.3183(17) 0.4369(10) 0.6220(13) 0.194(9) Uiso 0.509(10) 1 d PGD B 1
H4S H 0.2818 0.4941 0.6208 0.232 Uiso 0.509(10) 1 calc PR B 1
C5S C 0.2945(15) 0.3793(13) 0.6888(10) 0.172(7) Uiso 0.509(10) 1 d PGD B 1
H5S H 0.2420 0.3981 0.7323 0.207 Uiso 0.509(10) 1 calc PR B 1
C6S C 0.3490(15) 0.2937(12) 0.6907(8) 0.150(5) Uiso 0.509(10) 1 d PGD B 1
H6S H 0.3331 0.2552 0.7354 0.180 Uiso 0.509(10) 1 calc PR B 1
C7SB C 0.259(3) 0.407(2) 0.673(2) 0.282(15) Uiso 0.49 1 d PD B 2
H7S4 H 0.2721 0.4461 0.7078 0.422 Uiso 0.491(10) 1 calc PR B 2
H7S5 H 0.1871 0.3804 0.6956 0.422 Uiso 0.491(10) 1 calc PR B 2
H7S6 H 0.2563 0.4415 0.6261 0.422 Uiso 0.491(10) 1 calc PR B 2
C1SB C 0.3506(17) 0.3362(11) 0.6594(11) 0.163(7) Uiso 0.49 1 d PGD B 2
C2SB C 0.413(2) 0.3422(13) 0.5833(11) 0.192(7) Uiso 0.49 1 d PGD B 2
H2SB H 0.4062 0.3945 0.5517 0.231 Uiso 0.491(10) 1 calc PR B 2
C3SB C 0.4850(19) 0.2698(17) 0.5546(9) 0.223(10) Uiso 0.49 1 d PGD B 2
H3SB H 0.5267 0.2738 0.5037 0.268 Uiso 0.491(10) 1 calc PR B 2
C4SB C 0.4949(17) 0.1915(13) 0.6019(12) 0.194(9) Uiso 0.49 1 d PGD B 2
H4SB H 0.5432 0.1431 0.5827 0.232 Uiso 0.491(10) 1 calc PR B 2
C5SB C 0.4327(16) 0.1856(11) 0.6779(11) 0.172(7) Uiso 0.49 1 d PGD B 2
H5SB H 0.4393 0.1333 0.7096 0.207 Uiso 0.491(10) 1 calc PR B 2
C6SB C 0.3605(16) 0.2580(13) 0.7066(8) 0.150(5) Uiso 0.49 1 d PGD B 2
H6SB H 0.3189 0.2540 0.7575 0.180 Uiso 0.491(10) 1 calc PR B 2

loop_
_atom_site_aniso_label
_atom_site_aniso_U_11
_atom_site_aniso_U_22
_atom_site_aniso_U_33
_atom_site_aniso_U_23
_atom_site_aniso_U_13
_atom_site_aniso_U_12
Ru1 0.0624(3) 0.0468(2) 0.0600(3) -0.0198(2) -0.0193(2) -0.00772(19)
Ru2 0.0580(3) 0.0520(3) 0.0703(3) -0.0258(2) -0.0179(2) -0.00837(19)
Fe1 0.0891(7) 0.0564(5) 0.0833(6) -0.0161(4) -0.0263(5) -0.0218(4)
C1 0.054(3) 0.060(3) 0.061(3) -0.012(3) -0.011(3) -0.007(2)
C2 0.065(4) 0.058(3) 0.069(4) -0.017(3) -0.014(3) -0.014(3)
C3 0.073(4) 0.059(3) 0.076(4) -0.022(3) -0.016(3) -0.028(3)
C4 0.089(5) 0.073(4) 0.073(4) -0.018(3) -0.016(3) -0.028(3)
C5 0.108(5) 0.074(4) 0.077(4) -0.031(4) -0.009(4) -0.036(4)
C6 0.160(8) 0.120(6) 0.072(5) -0.017(4) -0.039(5) -0.060(6)
C7 0.189(11) 0.113(7) 0.097(6) -0.042(5) -0.013(6) -0.086(7)
C8 0.137(8) 0.085(6) 0.158(9) -0.074(6) -0.003(7) -0.023(5)
C9 0.085(5) 0.085(5) 0.139(7) -0.048(5) -0.014(5) -0.013(4)
C10 0.146(9) 0.113(7) 0.101(7) 0.005(6) -0.020(6) -0.018(6)
C11 0.102(6) 0.094(6) 0.106(6) -0.039(5) -0.013(5) -0.014(4)
C12 0.097(7) 0.135(8) 0.168(10) -0.030(7) -0.057(7) 0.010(6)
C13 0.084(7) 0.239(15) 0.205(14) -0.120(12) -0.028(7) -0.045(8)
C14 0.160(11) 0.127(9) 0.164(11) -0.035(8) 0.019(8) -0.088(8)
N1 0.056(3) 0.049(2) 0.056(3) -0.010(2) -0.011(2) -0.0055(19)
N2 0.058(3) 0.048(2) 0.072(3) -0.015(2) -0.017(2) -0.003(2)
N3 0.076(3) 0.055(3) 0.054(3) -0.013(2) -0.020(2) 0.004(2)
N4 0.069(3) 0.063(3) 0.055(3) -0.019(2) -0.012(2) -0.001(2)
N5 0.056(3) 0.056(2) 0.058(3) -0.021(2) -0.018(2) -0.0024(19)
N6 0.054(3) 0.056(2) 0.062(3) -0.022(2) -0.019(2) -0.0054(19)
N7 0.057(3) 0.051(2) 0.055(3) -0.011(2) -0.016(2) -0.0126(19)
N8 0.062(3) 0.058(3) 0.066(3) -0.015(2) -0.019(2) -0.017(2)
C29 0.055(3) 0.054(3) 0.047(3) -0.010(2) -0.012(2) -0.004(2)
C30 0.052(3) 0.054(3) 0.073(4) -0.013(3) -0.012(3) -0.004(2)
C31 0.059(4) 0.087(4) 0.088(5) 0.001(4) -0.021(3) -0.010(3)
C32 0.064(5) 0.103(6) 0.141(8) 0.016(6) -0.035(5) -0.016(4)
C33 0.048(4) 0.082(5) 0.196(10) -0.034(6) -0.013(6) -0.003(3)
C34 0.075(6) 0.155(9) 0.155(9) -0.085(7) 0.003(6) 0.005(5)
C35 0.071(5) 0.123(6) 0.101(5) -0.053(5) -0.009(4) 0.013(4)
C36 0.068(4) 0.064(4) 0.089(5) -0.009(3) -0.009(3) -0.015(3)
C37 0.073(4) 0.054(3) 0.138(6) -0.019(4) -0.031(4) -0.004(3)
C38 0.056(3) 0.064(3) 0.048(3) -0.011(3) -0.013(2) 0.002(2)
C39 0.063(4) 0.075(4) 0.050(3) -0.005(3) -0.012(3) 0.003(3)
C40 0.086(5) 0.128(6) 0.072(5) 0.013(4) -0.027(4) -0.028(4)
C41 0.099(6) 0.148(8) 0.084(6) 0.033(5) -0.014(5) -0.026(5)
C42 0.098(6) 0.168(9) 0.070(5) 0.034(5) -0.011(5) 0.018(6)
C43 0.095(6) 0.178(9) 0.070(5) -0.009(5) -0.033(5) 0.018(6)
C44 0.082(5) 0.115(6) 0.060(4) -0.003(4) -0.018(3) 0.000(4)
C45 0.124(6) 0.063(4) 0.068(4) -0.007(3) -0.030(4) 0.007(4)
C46 0.102(5) 0.079(4) 0.066(4) -0.028(3) -0.011(4) 0.010(4)
C47 0.054(3) 0.046(3) 0.049(3) -0.006(2) -0.015(2) -0.005(2)
C48 0.050(3) 0.058(3) 0.069(4) -0.018(3) -0.018(3) 0.002(2)
C49 0.087(5) 0.077(4) 0.107(6) -0.002(4) -0.019(4) 0.012(4)
C50 0.100(7) 0.108(7) 0.167(9) -0.018(6) -0.052(7) 0.044(6)
C51 0.062(5) 0.105(6) 0.181(10) -0.057(7) -0.030(6) 0.018(5)
C52 0.060(5) 0.119(7) 0.149(8) -0.027(6) 0.002(5) -0.006(4)
C53 0.066(4) 0.078(4) 0.103(5) -0.003(4) -0.007(4) -0.001(3)
C54 0.074(4) 0.106(5) 0.101(5) -0.066(4) -0.028(4) 0.012(4)
C55 0.076(4) 0.089(4) 0.101(5) -0.042(4) -0.043(4) 0.001(3)
C56 0.047(3) 0.045(3) 0.058(3) -0.013(2) -0.011(2) -0.006(2)
C57 0.064(3) 0.054(3) 0.060(3) 0.000(3) -0.017(3) -0.017(2)
C58 0.100(5) 0.079(4) 0.061(4) -0.007(3) 0.000(3) -0.011(4)
C59 0.139(8) 0.128(8) 0.078(6) -0.011(5) 0.007(5) -0.031(6)
C60 0.187(12) 0.151(10) 0.080(6) 0.015(7) -0.015(7) -0.069(9)
C61 0.152(9) 0.076(5) 0.139(9) 0.038(6) -0.064(7) -0.038(6)
C62 0.101(5) 0.063(4) 0.107(6) 0.013(4) -0.032(4) -0.012(4)
C63 0.071(4) 0.071(4) 0.063(4) -0.012(3) -0.026(3) -0.017(3)
C64 0.080(4) 0.089(5) 0.095(5) -0.013(4) -0.019(4) -0.044(4)
C15A 0.056(6) 0.069(4) 0.053(7) -0.028(4) -0.010(6) 0.010(4)
C16A 0.081(10) 0.072(5) 0.067(9) -0.044(5) -0.012(7) 0.002(6)
C17A 0.082(7) 0.091(6) 0.124(9) -0.076(6) -0.044(7) 0.011(6)
C18A 0.085(8) 0.142(10) 0.155(11) -0.096(9) -0.031(7) 0.001(7)
Fe2A 0.117(2) 0.0637(9) 0.0740(7) -0.0148(6) -0.0399(14) -0.0328(14)
C19A 0.25(2) 0.112(9) 0.214(14) 0.035(10) -0.139(14) 0.009(10)
C20A 0.119(11) 0.202(13) 0.182(13) -0.002(11) -0.032(9) 0.029(9)
C21A 0.099(12) 0.259(19) 0.147(10) -0.082(11) 0.003(7) 0.060(10)
C22A 0.157(13) 0.165(11) 0.212(16) -0.058(11) -0.034(10) 0.037(9)
C23A 0.29(2) 0.114(10) 0.198(13) 0.045(11) -0.102(12) -0.031(12)
C24A 0.201(14) 0.135(9) 0.094(9) -0.046(7) -0.017(8) -0.056(9)
C25A 0.133(11) 0.138(9) 0.117(8) -0.018(7) -0.043(8) -0.040(7)
C26A 0.086(10) 0.208(13) 0.110(9) -0.046(7) 0.003(7) -0.065(9)
C27A 0.122(10) 0.138(8) 0.139(9) -0.026(7) -0.031(8) -0.042(8)
C28A 0.135(12) 0.142(9) 0.104(7) -0.033(7) -0.007(7) -0.043(8)
C15B 0.056(6) 0.069(4) 0.053(7) -0.028(4) -0.010(6) 0.010(4)
C16B 0.081(10) 0.072(5) 0.067(9) -0.044(5) -0.012(7) 0.002(6)
C17B 0.082(7) 0.091(6) 0.124(9) -0.076(6) -0.044(7) 0.011(6)
C18B 0.085(8) 0.142(10) 0.155(11) -0.096(9) -0.031(7) 0.001(7)
Fe2B 0.117(2) 0.0637(9) 0.0740(7) -0.0148(6) -0.0399(14) -0.0328(14)
C19B 0.25(2) 0.112(9) 0.214(14) 0.035(10) -0.139(14) 0.009(10)
C20B 0.119(11) 0.202(13) 0.182(13) -0.002(11) -0.032(9) 0.029(9)
C21B 0.099(12) 0.259(19) 0.147(10) -0.082(11) 0.003(7) 0.060(10)
C22B 0.157(13) 0.165(11) 0.212(16) -0.058(11) -0.034(10) 0.037(9)
C23B 0.29(2) 0.114(10) 0.198(13) 0.045(11) -0.102(12) -0.031(12)
C24B 0.201(14) 0.135(9) 0.094(9) -0.046(7) -0.017(8) -0.056(9)
C25B 0.133(11) 0.138(9) 0.117(8) -0.018(7) -0.043(8) -0.040(7)
C26B 0.086(10) 0.208(13) 0.110(9) -0.046(7) 0.003(7) -0.065(9)
C27B 0.122(10) 0.138(8) 0.139(9) -0.026(7) -0.031(8) -0.042(8)
C28B 0.135(12) 0.142(9) 0.104(7) -0.033(7) -0.007(7) -0.043(8)

loop_
_geom_bond_atom_site_label_1
_geom_bond_atom_site_label_2
_geom_bond_distance
_geom_bond_site_symmetry_2
_geom_bond_publ_flag
Ru1 C1 1.979(3) . ?
Ru1 N1 2.034(4) . ?
Ru1 N5 2.054(4) . ?
Ru1 N3 2.057(4) . ?
Ru1 N7 2.058(4) . ?
Ru1 Ru2 2.4472(5) . ?
Ru2 C15B 1.945(5) . ?
Ru2 C15A 1.994(5) . ?
Ru2 N6 2.035(4) . ?
Ru2 N2 2.038(4) . ?
Ru2 N8 2.038(5) . ?
Ru2 N4 2.067(5) . ?
Fe1 C7 1.995(9) . ?
Fe1 C6 2.001(8) . ?
Fe1 C12 2.015(9) . ?
Fe1 C14 2.018(10) . ?
Fe1 C8 2.022(8) . ?
Fe1 C13 2.023(10) . ?
Fe1 C5 2.038(6) . ?
Fe1 C11 2.040(8) . ?
Fe1 C9 2.041(8) . ?
Fe1 C10 2.041(9) . ?
C1 C2 1.1997(14) . ?
C2 C3 1.3896(14) . ?
C3 C4 1.1124(13) . ?
C4 C5 1.490(5) . ?
C5 C6 1.436(9) . ?
C5 C9 1.471(10) . ?
C6 C7 1.405(10) . ?
C7 C8 1.458(13) . ?
C8 C9 1.409(10) . ?
C10 C14 1.384(14) . ?
C10 C11 1.388(12) . ?
C11 C12 1.401(12) . ?
C12 C13 1.423(14) . ?
C13 C14 1.434(16) . ?
N1 C29 1.330(6) . ?
N1 C36 1.479(7) . ?
N2 C29 1.338(6) . ?
N2 C37 1.472(7) . ?
N3 C38 1.322(6) . ?
N3 C45 1.476(7) . ?
N4 C38 1.329(7) . ?
N4 C46 1.469(7) . ?
N5 C47 1.327(6) . ?
N5 C54 1.462(7) . ?
N6 C47 1.332(6) . ?
N6 C55 1.471(7) . ?
N7 C56 1.343(6) . ?
N7 C63 1.474(6) . ?
N8 C56 1.324(6) . ?
N8 C64 1.471(7) . ?
C29 C30 1.492(7) . ?
C30 C31 1.367(8) . ?
C30 C35 1.386(9) . ?
C31 C32 1.397(10) . ?
C32 C33 1.345(12) . ?
C33 C34 1.353(13) . ?
C34 C35 1.387(11) . ?
C38 C39 1.501(8) . ?
C39 C44 1.373(8) . ?
C39 C40 1.393(9) . ?
C40 C41 1.395(10) . ?
C41 C42 1.340(12) . ?
C42 C43 1.382(12) . ?
C43 C44 1.383(10) . ?
C47 C48 1.502(7) . ?
C48 C53 1.359(8) . ?
C48 C49 1.374(8) . ?
C49 C50 1.408(11) . ?
C50 C51 1.339(13) . ?
C51 C52 1.340(12) . ?
C52 C53 1.381(10) . ?
C56 C57 1.505(7) . ?
C57 C62 1.361(8) . ?
C57 C58 1.385(8) . ?
C58 C59 1.381(10) . ?
C59 C60 1.355(14) . ?
C60 C61 1.346(14) . ?
C61 C62 1.419(12) . ?
C15A C16A 1.2012(15) . ?
C16A C17A 1.3917(15) . ?
C17A C18A 1.1132(14) . ?
C18A C19A 1.513(7) . ?
Fe2A C25A 1.940(4) . ?
Fe2A C24A 1.943(5) . ?
Fe2A C19A 1.981(10) . ?
Fe2A C22A 1.991(10) . ?
Fe2A C23A 1.992(11) . ?
Fe2A C26A 1.993(5) . ?
Fe2A C21A 1.997(10) . ?
Fe2A C28A 1.997(6) . ?
Fe2A C20A 1.999(10) . ?
Fe2A C27A 2.027(6) . ?
C19A C20A 1.441(10) . ?
C19A C23A 1.475(10) . ?
C20A C21A 1.404(11) . ?
C21A C22A 1.459(13) . ?
C22A C23A 1.409(11) . ?
C24A C25A 1.4244(11) . ?
C24A C28A 1.4245(11) . ?
C25A C26A 1.4244(12) . ?
C26A C27A 1.4246(11) . ?
C27A C28A 1.4246(11) . ?
C15B C16B 1.1994 . ?
C16B C17B 1.3918(11) . ?
C17B C18B 1.1133 . ?
C18B C24B 1.484(6) . ?
Fe2B C28B 1.987(3) . ?
Fe2B C21B 1.993(8) . ?
Fe2B C20B 2.004(8) . ?
Fe2B C24B 2.006(5) . ?
Fe2B C26B 2.014(6) . ?
Fe2B C22B 2.035(8) . ?
Fe2B C25B 2.044(6) . ?
Fe2B C27B 2.049(7) . ?
Fe2B C19B 2.052(8) . ?
Fe2B C23B 2.071(8) . ?
C19B C23B 1.466(10) . ?
C19B C20B 1.466(10) . ?
C20B C21B 1.466(10) . ?
C21B C22B 1.466(10) . ?
C22B C23B 1.466(10) . ?
C24B C25B 1.476(4) . ?
C24B C28B 1.476(4) . ?
C25B C27B 1.476(4) . ?
C26B C27B 1.476(4) . ?
C26B C28B 1.476(4) . ?
C7S C1S 1.486(10) . ?
C1S C2S 1.3900 . ?
C1S C6S 1.3900 . ?
C2S C3S 1.3900 . ?
C3S C4S 1.3900 . ?
C4S C5S 1.3900 . ?
C5S C6S 1.3900 . ?
C7SB C1SB 1.46(2) . ?
C1SB C2SB 1.3900 . ?
C1SB C6SB 1.3900 . ?
C2SB C3SB 1.3900 . ?
C3SB C4SB 1.3900 . ?
C4SB C5SB 1.3900 . ?
C5SB C6SB 1.3900 . ?
